data_7251242
loop_
_publ_author_name
'Parashar, Ranjeev Kumar'
'Kandpal, Suchita'
'Kamal, Aditya'
'Bansal, Love'
'Gupta, Kirti'
'Kumar, Rajesh'
'Mondal, Prakash Chandra'

_publ_section_title
;
 Exploring the Roles of Counterions in Redox-active Viologen on
 Electrochromic Performance
;
_journal_name_full 'Physical Chemistry Chemical Physics'
_journal_paper_doi 10.1039/D5CP02803E
_journal_year 2025
_chemical_formula_moiety 'C24 H20 Cl2 N2, Cl O4, Cl1.066 O4.131, 0.73(O)'
_chemical_formula_sum 'C24 H20 Cl4.07 N2 O8.87'
_chemical_formula_weight 622.36
_space_group_crystal_system triclinic
_space_group_IT_number 2
_space_group_name_Hall '-P 1'
_space_group_name_H-M_alt 'P -1'
_atom_sites_solution_hydrogens geom
_audit_creation_date 2024-01-31
_audit_creation_method
;
Olex2 1.3
(compiled 2020.11.12 svn.r5f609507 for OlexSys, GUI svn.r6226)
;
_audit_update_record
;
2024-01-31 deposited with the CCDC.	2025-11-07 downloaded from the CCDC.
;
_cell_angle_alpha 76.180(3)
_cell_angle_beta 86.065(2)
_cell_angle_gamma 60.771(2)
_cell_formula_units_Z 2
_cell_length_a 9.2172(3)
_cell_length_b 9.4319(5)
_cell_length_c 17.5200(6)
_cell_measurement_reflns_used 9925
_cell_measurement_temperature 100(2)
_cell_measurement_theta_max 28.30
_cell_measurement_theta_min 2.40
_cell_volume 1288.63(10)
_computing_cell_refinement 'SAINT V8.40B (?, 2016)'
_computing_data_reduction 'SAINT V8.40B (?, 2016)'
_computing_molecular_graphics 'Olex2 1.3 (Dolomanov et al., 2009)'
_computing_publication_material 'Olex2 1.3 (Dolomanov et al., 2009)'
_computing_structure_refinement 'SHELXL 2018/3 (Sheldrick, 2015)'
_computing_structure_solution 'SHELXT 2018/2 (Sheldrick, 2018)'
_diffrn_ambient_temperature 100(2)
_diffrn_detector 'CCD area detector'
_diffrn_detector_area_resol_mean 7.9
_diffrn_detector_type 'Bruker SMART CCD 1K area detector'
_diffrn_measured_fraction_theta_full 0.998
_diffrn_measured_fraction_theta_max 0.998
_diffrn_measurement_device 'three-circle diffractometer'
_diffrn_measurement_device_type 'Bruker APEX-II CCD'
_diffrn_measurement_method '\f and \w scans'
_diffrn_radiation_monochromator graphite
_diffrn_radiation_probe x-ray
_diffrn_radiation_type MoK\a
_diffrn_radiation_wavelength 0.71073
_diffrn_reflns_av_R_equivalents 0.0447
_diffrn_reflns_av_unetI/netI 0.0272
_diffrn_reflns_Laue_measured_fraction_full 0.998
_diffrn_reflns_Laue_measured_fraction_max 0.998
_diffrn_reflns_limit_h_max 10
_diffrn_reflns_limit_h_min -10
_diffrn_reflns_limit_k_max 11
_diffrn_reflns_limit_k_min -11
_diffrn_reflns_limit_l_max 20
_diffrn_reflns_limit_l_min -20
_diffrn_reflns_number 28661
_diffrn_reflns_point_group_measured_fraction_full 0.998
_diffrn_reflns_point_group_measured_fraction_max 0.998
_diffrn_reflns_theta_full 25.050
_diffrn_reflns_theta_max 25.050
_diffrn_reflns_theta_min 2.398
_diffrn_source 'sealed X-ray tube'
_diffrn_source_current 0.0
_diffrn_source_power 0.0
_diffrn_source_target Mo
_diffrn_source_type 'Incoatec I\ms'
_diffrn_source_voltage 0.0
_diffrn_standards_number 0
_exptl_absorpt_coefficient_mu 0.523
_exptl_absorpt_correction_T_max 0.7457
_exptl_absorpt_correction_T_min 0.6846
_exptl_absorpt_correction_type multi-scan
_exptl_absorpt_process_details
;
SADABS-2016/2 (Bruker,2016/2) was used for absorption correction.
wR2(int) was 0.1305 before and 0.0630 after correction.
The Ratio of minimum to maximum transmission is 0.9181.
The \l/2 correction factor is Not present.
;
_exptl_crystal_colour 'clear yellowish red'
_exptl_crystal_colour_lustre clear
_exptl_crystal_colour_modifier yellowish
_exptl_crystal_colour_primary red
_exptl_crystal_density_diffrn 1.604
_exptl_crystal_description block
_exptl_crystal_F_000 636
_exptl_crystal_size_max 0.33
_exptl_crystal_size_mid 0.22
_exptl_crystal_size_min 0.11
_refine_diff_density_max 1.045
_refine_diff_density_min -0.815
_refine_diff_density_rms 0.096
_refine_ls_extinction_method none
_refine_ls_goodness_of_fit_ref 1.049
_refine_ls_hydrogen_treatment constr
_refine_ls_matrix_type full
_refine_ls_number_parameters 418
_refine_ls_number_reflns 4549
_refine_ls_number_restraints 96
_refine_ls_restrained_S_all 1.062
_refine_ls_R_factor_all 0.0802
_refine_ls_R_factor_gt 0.0721
_refine_ls_shift/su_max 0.000
_refine_ls_shift/su_mean 0.000
_refine_ls_structure_factor_coef Fsqd
_refine_ls_weighting_details 'w=1/[\s^2^(Fo^2^)+(0.0970P)^2^+4.4701P] where P=(Fo^2^+2Fc^2^)/3'
_refine_ls_weighting_scheme calc
_refine_ls_wR_factor_gt 0.1984
_refine_ls_wR_factor_ref 0.2051
_reflns_Friedel_coverage 0.000
_reflns_number_gt 3925
_reflns_number_total 4549
_reflns_threshold_expression 'I > 2\s(I)'
_cod_data_source_file d5cp02803e2.cif
_cod_data_source_block 26deca_b
_cod_database_code 7251242
_shelx_shelxl_version_number 2018/3
_shelx_space_group_comment
;
The symmetry employed for this shelxl refinement is uniquely defined
by the following loop, which should always be used as a source of
symmetry information in preference to the above space-group names.
They are only intended as comments.
;
_olex2_refinement_description
;
1. Fixed Uiso
 At 1.2 times of:
  All C(H) groups, All C(H,H) groups
2. Restrained distances
 Cl00-O00L \\sim Cl-O00L
 with sigma of 0.02
 Cl00-O1 \\sim Cl-O1A
 with sigma of 0.02
 Cl00-O00Z \\sim Cl-O0
 with sigma of 0.02
 Cl00-O011 \\sim Cl-O2
 with sigma of 0.02
 O00L-O1 \\sim O00L-O1A
 with sigma of 0.04
 O00L-O00Z \\sim O00L-O0
 with sigma of 0.04
 O00L-O011 \\sim O00L-O2
 with sigma of 0.04
 O1-O00Z \\sim O1A-O0
 with sigma of 0.04
 O1-O011 \\sim O1A-O2
 with sigma of 0.04
 O00Z-O011 \\sim O0-O2
 with sigma of 0.04
 O00O-O00P \\sim O010-O012
 with sigma of 0.04
 Cl3-O00O \\sim Cl3-O00P \\sim Cl3-O010 \\sim Cl3-O012
 with sigma of 0.02
3. Rigid body (RIGU) restrains
 Cl, O1A, O2, O0
 with sigma for 1-2 distances of 0.004 and sigma for 1-3 distances of 0.004
 O00Z, Cl00, O011, O1
 with sigma for 1-2 distances of 0.004 and sigma for 1-3 distances of 0.004
 Cl4, Cl3, O00O, O00P, O010, O012, O3, O6
 with sigma for 1-2 distances of 0.004 and sigma for 1-3 distances of 0.004
4. Others
 Sof(O0)=Sof(O1A)=Sof(O2)=Sof(Cl)=Sof(Cl4)=Sof(O3)=Sof(O6)=1-FVAR(1)
 Sof(Cl00)=Sof(O1)=Sof(O00Z)=Sof(O011)=FVAR(1)
 Sof(Cl3)=Sof(O010)=Sof(O012)=FVAR(2)
5.a Secondary CH2 refined with riding coordinates:
 C11(H11A,H11B), C18(H18A,H18B)
5.b Aromatic/amide H refined with riding coordinates:
 C13(H13), C21(H21), C16(H16), C17(H17), C20(H20), C14(H14), C23(H23),
 C24(H24), C3(H3), C9(H9), C10(H10), C2(H2), C8(H8), C7(H7), C4(H4), C5(H5)
;
_smtbx_masks_void_probe_radius 1.2
_smtbx_masks_void_truncation_radius 1.2
_olex2_submission_special_instructions 'No special instructions were received'

loop_
_space_group_symop_operation_xyz
'x, y, z'
'-x, -y, -z'

loop_
_atom_site_label
_atom_site_type_symbol
_atom_site_fract_x
_atom_site_fract_y
_atom_site_fract_z
_atom_site_U_iso_or_equiv
_atom_site_adp_type
_atom_site_occupancy
_atom_site_site_symmetry_order
_atom_site_calc_flag
_atom_site_refinement_flags_posn
_atom_site_refinement_flags_adp
_atom_site_refinement_flags_occupancy
_atom_site_disorder_assembly
_atom_site_disorder_group
Cl2 Cl 0.68005(12) 0.23411(12) 1.01998(5) 0.0277(3) Uani 1 1 d . . . . .
Cl1 Cl 0.82855(12) 0.75394(12) -0.02000(5) 0.0280(3) Uani 1 1 d . . . . .
Cl00 Cl 0.5234(4) 1.1206(4) 0.25752(15) 0.0317(6) Uani 0.668(5) 1 d D . P A 1
Cl3 Cl 0.02971(19) 1.07422(17) 0.35078(9) 0.0367(5) Uani 0.734(5) 1 d D . P A 1
N2 N 0.9704(4) 0.4264(4) 0.67255(17) 0.0206(7) Uani 1 1 d . . . . .
N1 N 0.5167(4) 0.5994(4) 0.32653(17) 0.0206(7) Uani 1 1 d . . . . .
C13 C 0.8442(5) 0.4750(5) 0.8494(2) 0.0223(8) Uani 1 1 d . . . . .
H13 H 0.824634 0.583882 0.829736 0.027 Uiso 1 1 calc R U . . .
C21 C 0.7447(5) 0.5572(5) 0.0917(2) 0.0219(8) Uani 1 1 d . . . . .
H21 H 0.824587 0.468138 0.072093 0.026 Uiso 1 1 calc R U . . .
C16 C 0.9028(5) 0.1496(5) 0.9077(2) 0.0230(8) Uani 1 1 d . . . . .
H16 H 0.921839 0.040899 0.927266 0.028 Uiso 1 1 calc R U . . .
C19 C 0.5307(4) 0.6646(5) 0.1819(2) 0.0198(8) Uani 1 1 d . . . . .
C17 C 0.9922(5) 0.1846(5) 0.8463(2) 0.0223(8) Uani 1 1 d . . . . .
H17 H 1.071325 0.099080 0.824372 0.027 Uiso 1 1 calc R U . . .
C6 C 0.7909(5) 0.4968(5) 0.5362(2) 0.0210(8) Uani 1 1 d . . . . .
C1 C 0.6939(5) 0.5327(5) 0.4631(2) 0.0208(8) Uani 1 1 d . . . . .
C20 C 0.6508(5) 0.5308(5) 0.1529(2) 0.0230(8) Uani 1 1 d . . . . .
H20 H 0.667863 0.423336 0.174763 0.028 Uiso 1 1 calc R U . . .
C14 C 0.7537(5) 0.4415(5) 0.9105(2) 0.0218(8) Uani 1 1 d . . . . .
H14 H 0.673107 0.527282 0.931829 0.026 Uiso 1 1 calc R U . . .
C12 C 0.9640(4) 0.3472(5) 0.8172(2) 0.0198(8) Uani 1 1 d . . . . .
C23 C 0.6008(5) 0.8519(5) 0.0888(2) 0.0219(8) Uani 1 1 d . . . . .
H23 H 0.585143 0.958928 0.067454 0.026 Uiso 1 1 calc R U . . .
C24 C 0.5067(5) 0.8249(5) 0.1498(2) 0.0227(8) Uani 1 1 d . . . . .
H24 H 0.427250 0.914223 0.169412 0.027 Uiso 1 1 calc R U . . .
C15 C 0.7847(4) 0.2785(5) 0.9396(2) 0.0202(8) Uani 1 1 d . . . . .
C22 C 0.7183(4) 0.7180(5) 0.0600(2) 0.0200(8) Uani 1 1 d . . . . .
O00L O 0.3673(5) 1.1207(5) 0.2578(3) 0.0626(11) Uani 1 1 d D . . . .
C11 C 1.0594(5) 0.3866(5) 0.7498(2) 0.0250(8) Uani 1 1 d . . . . .
H11A H 1.070877 0.481368 0.754054 0.030 Uiso 1 1 calc R U . . .
H11B H 1.170068 0.291571 0.752191 0.030 Uiso 1 1 calc R U . . .
C18 C 0.4292(5) 0.6366(5) 0.2491(2) 0.0240(8) Uani 1 1 d . . . . .
H18A H 0.320767 0.735589 0.244681 0.029 Uiso 1 1 calc R U . . .
H18B H 0.412527 0.543828 0.246700 0.029 Uiso 1 1 calc R U . . .
O00O O 0.1114(6) 0.9587(5) 0.3008(3) 0.0818(15) Uani 1 1 d D . . . .
O00P O -0.0292(6) 1.2400(5) 0.3008(3) 0.0810(14) Uani 1 1 d D . . . .
C3 C 0.4982(6) 0.7255(5) 0.3552(2) 0.0348(10) Uani 1 1 d . . . . .
H3 H 0.425972 0.835017 0.328880 0.042 Uiso 1 1 calc R U . . .
C9 C 1.0101(6) 0.3057(5) 0.6346(3) 0.0373(11) Uani 1 1 d . . . . .
H9 H 1.096905 0.198664 0.654908 0.045 Uiso 1 1 calc R U . . .
C10 C 0.9241(6) 0.3383(5) 0.5661(3) 0.0348(10) Uani 1 1 d . . . . .
H10 H 0.954848 0.254300 0.539443 0.042 Uiso 1 1 calc R U . . .
C2 C 0.5851(6) 0.6952(5) 0.4235(2) 0.0368(11) Uani 1 1 d . . . . .
H2 H 0.570758 0.784277 0.443119 0.044 Uiso 1 1 calc R U . . .
C8 C 0.8479(6) 0.5815(5) 0.6439(3) 0.0354(10) Uani 1 1 d . . . . .
H8 H 0.823521 0.664676 0.670233 0.042 Uiso 1 1 calc R U . . .
C7 C 0.7576(6) 0.6192(5) 0.5759(2) 0.0366(11) Uani 1 1 d . . . . .
H7 H 0.673180 0.727944 0.556243 0.044 Uiso 1 1 calc R U . . .
O1 O 0.6358(12) 0.9621(9) 0.2953(5) 0.061(2) Uani 0.668(5) 1 d D . P A 1
C4 C 0.6169(6) 0.4407(5) 0.3642(3) 0.0375(11) Uani 1 1 d . . . . .
H4 H 0.627650 0.353930 0.343733 0.045 Uiso 1 1 calc R U . . .
C5 C 0.7041(6) 0.4050(5) 0.4330(3) 0.0360(10) Uani 1 1 d . . . . .
H5 H 0.770505 0.294324 0.459671 0.043 Uiso 1 1 calc R U . . .
O00Z O 0.4939(11) 1.2440(9) 0.2957(4) 0.058(2) Uani 0.668(5) 1 d D . P A 1
O010 O -0.1083(6) 1.0573(6) 0.3846(3) 0.0493(13) Uani 0.734(5) 1 d D . P A 1
O011 O 0.5528(10) 1.1612(8) 0.1766(3) 0.073(2) Uani 0.668(5) 1 d D . P A 1
O012 O 0.1401(9) 1.0430(11) 0.4128(5) 0.103(3) Uani 0.734(5) 1 d D . P A 1
O0 O 0.517(2) 1.2650(15) 0.2547(11) 0.059(4) Uani 0.332(5) 1 d D . P A 2
O1A O 0.541(3) 1.0702(16) 0.3637(8) 0.139(11) Uani 0.332(5) 1 d D . P A 2
O2 O 0.6604(19) 0.976(2) 0.2561(11) 0.064(5) Uani 0.332(5) 1 d D . P A 2
Cl Cl 0.5369(11) 1.1064(11) 0.2887(8) 0.111(5) Uani 0.332(5) 1 d D . P A 2
Cl4 Cl 0.0351(6) 1.1162(6) 0.2680(5) 0.093(3) Uani 0.332(5) 1 d . . P A 2
O3 O 0.029(7) 1.156(4) 0.1879(15) 0.31(3) Uani 0.332(5) 1 d . . P A 2
O6 O -0.125(3) 1.106(3) 0.289(3) 0.256(18) Uani 0.332(5) 1 d . . P A 2
O4 O 0.6223(9) 1.0171(8) 0.4660(4) 0.079(3) Uani 0.729(14) 1 d . . . B 1

loop_
_atom_site_aniso_label
_atom_site_aniso_U_11
_atom_site_aniso_U_22
_atom_site_aniso_U_33
_atom_site_aniso_U_23
_atom_site_aniso_U_13
_atom_site_aniso_U_12
Cl2 0.0275(5) 0.0311(6) 0.0253(5) -0.0048(4) 0.0025(4) -0.0159(4)
Cl1 0.0289(5) 0.0329(6) 0.0238(5) -0.0075(4) 0.0043(4) -0.0164(4)
Cl00 0.0313(11) 0.0161(11) 0.0436(10) -0.0109(7) -0.0014(7) -0.0064(8)
Cl3 0.0410(9) 0.0236(8) 0.0402(9) -0.0098(6) 0.0031(6) -0.0108(6)
N2 0.0179(15) 0.0276(17) 0.0184(15) -0.0039(13) -0.0006(12) -0.0132(14)
N1 0.0196(16) 0.0271(17) 0.0175(15) -0.0043(12) -0.0005(12) -0.0133(14)
C13 0.027(2) 0.0179(18) 0.0212(18) -0.0031(14) -0.0080(15) -0.0099(16)
C21 0.0196(18) 0.0201(18) 0.0225(18) -0.0085(15) -0.0023(14) -0.0050(15)
C16 0.026(2) 0.0176(18) 0.0240(19) -0.0034(14) -0.0059(15) -0.0093(16)
C19 0.0190(18) 0.0248(19) 0.0167(17) -0.0045(14) -0.0056(14) -0.0109(15)
C17 0.0213(19) 0.0184(18) 0.0232(18) -0.0068(15) -0.0039(15) -0.0051(15)
C6 0.0203(18) 0.030(2) 0.0159(17) -0.0044(15) 0.0040(14) -0.0159(16)
C1 0.0201(18) 0.028(2) 0.0144(17) -0.0030(14) 0.0027(14) -0.0130(16)
C20 0.026(2) 0.0192(18) 0.0235(18) -0.0042(15) -0.0053(15) -0.0102(16)
C14 0.0211(18) 0.0191(18) 0.0223(18) -0.0080(14) -0.0033(14) -0.0058(15)
C12 0.0186(18) 0.0243(19) 0.0170(17) -0.0031(14) -0.0079(14) -0.0106(15)
C23 0.026(2) 0.0185(18) 0.0209(18) -0.0027(14) -0.0059(15) -0.0110(16)
C24 0.0229(19) 0.0212(19) 0.0202(18) -0.0083(14) -0.0040(14) -0.0058(16)
C15 0.0189(18) 0.0263(19) 0.0162(17) -0.0037(14) -0.0052(14) -0.0114(16)
C22 0.0186(18) 0.027(2) 0.0160(17) -0.0048(14) -0.0040(14) -0.0117(16)
O00L 0.048(2) 0.042(2) 0.098(3) -0.025(2) 0.008(2) -0.0193(18)
C11 0.024(2) 0.031(2) 0.0219(19) -0.0058(16) -0.0040(15) -0.0143(17)
C18 0.0216(19) 0.029(2) 0.0210(18) -0.0039(15) -0.0057(15) -0.0118(16)
O00O 0.084(3) 0.051(3) 0.111(4) -0.046(3) 0.029(3) -0.024(2)
O00P 0.084(3) 0.031(2) 0.111(4) -0.009(2) 0.008(3) -0.018(2)
C3 0.048(3) 0.022(2) 0.028(2) -0.0017(17) -0.0134(19) -0.0120(19)
C9 0.041(3) 0.025(2) 0.037(2) -0.0081(18) -0.014(2) -0.0067(19)
C10 0.043(3) 0.025(2) 0.032(2) -0.0084(17) -0.0113(19) -0.0109(19)
C2 0.053(3) 0.024(2) 0.028(2) -0.0055(17) -0.014(2) -0.013(2)
C8 0.039(2) 0.027(2) 0.030(2) -0.0121(17) -0.0077(18) -0.0045(19)
C7 0.040(3) 0.027(2) 0.028(2) -0.0078(17) -0.0134(18) -0.0020(19)
O1 0.068(5) 0.021(3) 0.064(5) -0.005(3) -0.014(4) 0.000(3)
C4 0.043(3) 0.024(2) 0.038(2) -0.0098(18) -0.014(2) -0.008(2)
C5 0.038(2) 0.025(2) 0.034(2) -0.0077(18) -0.0112(19) -0.0057(19)
O00Z 0.078(5) 0.030(4) 0.061(5) -0.027(4) 0.002(4) -0.016(3)
O010 0.054(3) 0.028(2) 0.062(3) -0.016(2) 0.016(2) -0.017(2)
O011 0.108(5) 0.062(4) 0.034(3) -0.009(3) 0.025(3) -0.033(4)
O012 0.080(5) 0.144(7) 0.102(5) -0.026(5) -0.023(4) -0.065(5)
O0 0.056(9) 0.019(5) 0.096(12) 0.006(7) -0.025(9) -0.018(5)
O1A 0.27(3) 0.027(7) 0.054(8) -0.013(6) 0.085(11) -0.030(10)
O2 0.040(7) 0.053(9) 0.106(13) -0.063(11) 0.004(9) -0.008(6)
Cl 0.051(4) 0.036(5) 0.257(16) -0.068(8) 0.029(7) -0.017(3)
Cl4 0.044(3) 0.034(3) 0.202(9) -0.046(4) -0.003(3) -0.011(2)
O3 0.58(6) 0.13(2) 0.070(13) -0.022(11) 0.009(19) -0.05(3)
O6 0.098(12) 0.113(19) 0.58(6) -0.12(3) 0.04(3) -0.057(12)
O4 0.101(6) 0.057(4) 0.065(4) -0.016(3) -0.006(3) -0.024(4)

loop_
_atom_type_symbol
_atom_type_description
_atom_type_scat_dispersion_real
_atom_type_scat_dispersion_imag
_atom_type_scat_source
C C 0.0033 0.0016 'International Tables Vol C Tables 4.2.6.8 and 6.1.1.4'
H H 0.0000 0.0000 'International Tables Vol C Tables 4.2.6.8 and 6.1.1.4'
Cl Cl 0.1484 0.1585 'International Tables Vol C Tables 4.2.6.8 and 6.1.1.4'
N N 0.0061 0.0033 'International Tables Vol C Tables 4.2.6.8 and 6.1.1.4'
O O 0.0106 0.0060 'International Tables Vol C Tables 4.2.6.8 and 6.1.1.4'

loop_
_geom_angle_atom_site_label_1
_geom_angle_atom_site_label_2
_geom_angle_atom_site_label_3
_geom_angle
_geom_angle_site_symmetry_1
_geom_angle_site_symmetry_3
_geom_angle_publ_flag
O1 Cl00 O00L 104.9(5) . . ?
O1 Cl00 O00Z 115.5(6) . . ?
O1 Cl00 O011 113.0(5) . . ?
O00Z Cl00 O00L 104.2(5) . . ?
O00Z Cl00 O011 112.9(5) . . ?
O011 Cl00 O00L 104.9(4) . . ?
O00O Cl3 O00P 106.5(3) . . ?
O010 Cl3 O00O 109.7(3) . . ?
O010 Cl3 O00P 109.7(3) . . ?
O012 Cl3 O00O 111.2(4) . . ?
O012 Cl3 O00P 111.3(4) . . ?
O012 Cl3 O010 108.3(4) . . ?
C9 N2 C11 120.1(3) . . ?
C8 N2 C11 119.2(3) . . ?
C8 N2 C9 120.7(3) . . ?
C3 N1 C18 119.2(3) . . ?
C3 N1 C4 120.8(3) . . ?
C4 N1 C18 119.9(3) . . ?
C14 C13 H13 119.7 . . ?
C14 C13 C12 120.5(3) . . ?
C12 C13 H13 119.7 . . ?
C20 C21 H21 120.4 . . ?
C20 C21 C22 119.2(3) . . ?
C22 C21 H21 120.4 . . ?
C17 C16 H16 120.3 . . ?
C17 C16 C15 119.3(3) . . ?
C15 C16 H16 120.3 . . ?
C20 C19 C18 120.5(3) . . ?
C24 C19 C20 119.8(3) . . ?
C24 C19 C18 119.7(3) . . ?
C16 C17 H17 119.9 . . ?
C16 C17 C12 120.3(3) . . ?
C12 C17 H17 119.9 . . ?
C10 C6 C1 120.7(4) . . ?
C7 C6 C1 122.1(4) . . ?
C7 C6 C10 117.2(4) . . ?
C2 C1 C6 121.5(4) . . ?
C2 C1 C5 117.1(4) . . ?
C5 C1 C6 121.4(4) . . ?
C21 C20 C19 120.2(3) . . ?
C21 C20 H20 119.9 . . ?
C19 C20 H20 119.9 . . ?
C13 C14 H14 120.4 . . ?
C13 C14 C15 119.2(3) . . ?
C15 C14 H14 120.4 . . ?
C13 C12 C17 119.7(3) . . ?
C13 C12 C11 119.7(3) . . ?
C17 C12 C11 120.6(3) . . ?
C24 C23 H23 120.3 . . ?
C24 C23 C22 119.4(3) . . ?
C22 C23 H23 120.3 . . ?
C19 C24 H24 119.9 . . ?
C23 C24 C19 120.2(3) . . ?
C23 C24 H24 119.9 . . ?
C16 C15 Cl2 119.6(3) . . ?
C14 C15 Cl2 119.3(3) . . ?
C14 C15 C16 121.0(3) . . ?
C21 C22 Cl1 119.5(3) . . ?
C23 C22 Cl1 119.3(3) . . ?
C23 C22 C21 121.1(3) . . ?
N2 C11 C12 110.4(3) . . ?
N2 C11 H11A 109.6 . . ?
N2 C11 H11B 109.6 . . ?
C12 C11 H11A 109.6 . . ?
C12 C11 H11B 109.6 . . ?
H11A C11 H11B 108.1 . . ?
N1 C18 C19 110.2(3) . . ?
N1 C18 H18A 109.6 . . ?
N1 C18 H18B 109.6 . . ?
C19 C18 H18A 109.6 . . ?
C19 C18 H18B 109.6 . . ?
H18A C18 H18B 108.1 . . ?
N1 C3 H3 119.7 . . ?
N1 C3 C2 120.5(4) . . ?
C2 C3 H3 119.7 . . ?
N2 C9 H9 119.7 . . ?
N2 C9 C10 120.7(4) . . ?
C10 C9 H9 119.7 . . ?
C6 C10 H10 119.9 . . ?
C9 C10 C6 120.2(4) . . ?
C9 C10 H10 119.9 . . ?
C1 C2 H2 119.8 . . ?
C3 C2 C1 120.4(4) . . ?
C3 C2 H2 119.8 . . ?
N2 C8 H8 119.8 . . ?
N2 C8 C7 120.5(4) . . ?
C7 C8 H8 119.8 . . ?
C6 C7 H7 119.7 . . ?
C8 C7 C6 120.7(4) . . ?
C8 C7 H7 119.7 . . ?
N1 C4 H4 119.8 . . ?
N1 C4 C5 120.5(4) . . ?
C5 C4 H4 119.8 . . ?
C1 C5 H5 119.7 . . ?
C4 C5 C1 120.6(4) . . ?
C4 C5 H5 119.7 . . ?
O0 Cl O00L 102.5(9) . . ?
O0 Cl O2 114.8(15) . . ?
O1A Cl O00L 107.1(13) . . ?
O1A Cl O0 114.7(13) . . ?
O1A Cl O2 114.1(12) . . ?
O2 Cl O00L 101.7(10) . . ?
O00O Cl4 O3 115.4(14) . . ?
O00O Cl4 O6 85.2(13) . . ?
O00P Cl4 O00O 128.6(8) . . ?
O00P Cl4 O3 115.9(14) . . ?
O00P Cl4 O6 84.7(13) . . ?
O3 Cl4 O6 105(3) . . ?

loop_
_geom_bond_atom_site_label_1
_geom_bond_atom_site_label_2
_geom_bond_distance
_geom_bond_site_symmetry_2
_geom_bond_publ_flag
Cl2 C15 1.736(4) . ?
Cl1 C22 1.739(4) . ?
Cl00 O00L 1.438(5) . ?
Cl00 O1 1.363(8) . ?
Cl00 O00Z 1.383(7) . ?
Cl00 O011 1.421(6) . ?
Cl3 O00O 1.444(4) . ?
Cl3 O00P 1.445(4) . ?
Cl3 O010 1.430(5) . ?
Cl3 O012 1.417(6) . ?
N2 C11 1.501(4) . ?
N2 C9 1.339(5) . ?
N2 C8 1.334(5) . ?
N1 C18 1.503(4) . ?
N1 C3 1.331(5) . ?
N1 C4 1.338(5) . ?
C13 H13 0.9300 . ?
C13 C14 1.384(5) . ?
C13 C12 1.389(5) . ?
C21 H21 0.9300 . ?
C21 C20 1.385(5) . ?
C21 C22 1.388(5) . ?
C16 H16 0.9300 . ?
C16 C17 1.385(5) . ?
C16 C15 1.387(5) . ?
C19 C20 1.393(5) . ?
C19 C24 1.392(5) . ?
C19 C18 1.508(5) . ?
C17 H17 0.9300 . ?
C17 C12 1.390(5) . ?
C6 C1 1.486(5) . ?
C6 C10 1.392(6) . ?
C6 C7 1.384(6) . ?
C1 C2 1.387(6) . ?
C1 C5 1.387(6) . ?
C20 H20 0.9300 . ?
C14 H14 0.9300 . ?
C14 C15 1.387(5) . ?
C12 C11 1.508(5) . ?
C23 H23 0.9300 . ?
C23 C24 1.384(5) . ?
C23 C22 1.385(5) . ?
C24 H24 0.9300 . ?
O00L Cl 1.622(10) . ?
C11 H11A 0.9700 . ?
C11 H11B 0.9700 . ?
C18 H18A 0.9700 . ?
C18 H18B 0.9700 . ?
O00O Cl4 1.288(7) . ?
O00P Cl4 1.281(7) . ?
C3 H3 0.9300 . ?
C3 C2 1.379(6) . ?
C9 H9 0.9300 . ?
C9 C10 1.371(6) . ?
C10 H10 0.9300 . ?
C2 H2 0.9300 . ?
C8 H8 0.9300 . ?
C8 C7 1.373(6) . ?
C7 H7 0.9300 . ?
C4 H4 0.9300 . ?
C4 C5 1.374(6) . ?
C5 H5 0.9300 . ?
O0 Cl 1.396(12) . ?
O1A Cl 1.274(14) . ?
O2 Cl 1.418(13) . ?
Cl4 O3 1.36(3) . ?
Cl4 O6 1.54(3) . ?

loop_
_geom_torsion_atom_site_label_1
_geom_torsion_atom_site_label_2
_geom_torsion_atom_site_label_3
_geom_torsion_atom_site_label_4
_geom_torsion
_geom_torsion_site_symmetry_1
_geom_torsion_site_symmetry_2
_geom_torsion_site_symmetry_3
_geom_torsion_site_symmetry_4
_geom_torsion_publ_flag
N2 C9 C10 C6 -1.8(7) . . . . ?
N2 C8 C7 C6 0.6(7) . . . . ?
N1 C3 C2 C1 0.3(7) . . . . ?
N1 C4 C5 C1 -2.1(7) . . . . ?
C13 C14 C15 Cl2 176.3(3) . . . . ?
C13 C14 C15 C16 -0.9(5) . . . . ?
C13 C12 C11 N2 -90.0(4) . . . . ?
C16 C17 C12 C13 -0.8(5) . . . . ?
C16 C17 C12 C11 -179.3(3) . . . . ?
C17 C16 C15 Cl2 -176.6(3) . . . . ?
C17 C16 C15 C14 0.6(5) . . . . ?
C17 C12 C11 N2 88.5(4) . . . . ?
C6 C1 C2 C3 179.1(4) . . . . ?
C6 C1 C5 C4 -178.2(4) . . . . ?
C1 C6 C10 C9 -178.4(4) . . . . ?
C1 C6 C7 C8 179.1(4) . . . . ?
C20 C21 C22 Cl1 -176.9(3) . . . . ?
C20 C21 C22 C23 0.5(5) . . . . ?
C20 C19 C24 C23 0.5(5) . . . . ?
C20 C19 C18 N1 88.7(4) . . . . ?
C14 C13 C12 C17 0.5(5) . . . . ?
C14 C13 C12 C11 179.0(3) . . . . ?
C12 C13 C14 C15 0.3(5) . . . . ?
C24 C19 C20 C21 -0.8(5) . . . . ?
C24 C19 C18 N1 -89.8(4) . . . . ?
C24 C23 C22 Cl1 176.6(3) . . . . ?
C24 C23 C22 C21 -0.7(5) . . . . ?
C15 C16 C17 C12 0.2(5) . . . . ?
C22 C21 C20 C19 0.3(5) . . . . ?
C22 C23 C24 C19 0.2(5) . . . . ?
C11 N2 C9 C10 176.7(4) . . . . ?
C11 N2 C8 C7 -176.1(4) . . . . ?
C18 N1 C3 C2 -175.9(4) . . . . ?
C18 N1 C4 C5 176.8(4) . . . . ?
C18 C19 C20 C21 -179.3(3) . . . . ?
C18 C19 C24 C23 179.1(3) . . . . ?
C3 N1 C18 C19 84.2(4) . . . . ?
C3 N1 C4 C5 -0.7(7) . . . . ?
C9 N2 C11 C12 -93.6(4) . . . . ?
C9 N2 C8 C7 1.6(7) . . . . ?
C10 C6 C1 C2 -166.2(4) . . . . ?
C10 C6 C1 C5 15.9(6) . . . . ?
C10 C6 C7 C8 -3.2(7) . . . . ?
C2 C1 C5 C4 3.8(7) . . . . ?
C8 N2 C11 C12 84.1(4) . . . . ?
C8 N2 C9 C10 -1.0(7) . . . . ?
C7 C6 C1 C2 11.4(6) . . . . ?
C7 C6 C1 C5 -166.4(4) . . . . ?
C7 C6 C10 C9 3.8(7) . . . . ?
C4 N1 C18 C19 -93.3(4) . . . . ?
C4 N1 C3 C2 1.5(7) . . . . ?
C5 C1 C2 C3 -3.0(7) . . . . ?
